data_7207188
loop_
_publ_author_name
'Tsue, Hirohito'
'Takahashi, Hiroki'
'Ishibashi, Koichi'
'Inoue, Rikako'
'Shimizu, Shun'
'Takahashi, Daisuke'
'Tamura, Rui'

_publ_section_title
;
 Crystallographic analysis of CO2 sorption state in seemingly nonporous
 molecular crystal of azacalix[4]arene tetramethyl ether exhibiting highly
 selective CO2 uptake
;
_journal_issue 3
_journal_name_full CrystEngComm
_journal_page_first 1021
_journal_paper_doi 10.1039/c1ce06126g
_journal_volume 14
_journal_year 2012
_chemical_formula_sum 'C44 H60 N4 O4'
_chemical_formula_weight 708.96
_chemical_name_systematic
;
?
;
_space_group_IT_number 14
_symmetry_cell_setting monoclinic
_symmetry_space_group_name_Hall '-P 2yn'
_symmetry_space_group_name_H-M 'P 1 21/n 1'
_atom_sites_solution_hydrogens geom
_atom_sites_solution_primary direct
_atom_sites_solution_secondary difmap
_audit_creation_method SHELXL-97
_cell_angle_alpha 90.00
_cell_angle_beta 101.427(4)
_cell_angle_gamma 90.00
_cell_formula_units_Z 4
_cell_length_a 12.774(4)
_cell_length_b 16.152(5)
_cell_length_c 21.355(7)
_cell_measurement_reflns_used 9288
_cell_measurement_temperature 133
_cell_measurement_theta_max 27.5
_cell_measurement_theta_min 3.0
_cell_volume 4319(2)
_computing_cell_refinement
;
Rigaku CrystalClear-SM Expert 2.0 r4
;
_computing_data_collection
;
Rigaku CrystalClear-SM Expert 2.0 r4
;
_computing_data_reduction
;
Rigaku CrystalClear-SM Expert 2.0 r4
;
_computing_molecular_graphics 'Yadokari-XG 2009 (Wakita Nemoto et al., 2009)'
_computing_publication_material 'Yadokari-XG 2009 (Wakita,Nemoto et al., 2009)'
_computing_structure_refinement 'SHELXL-97 (Sheldrick, 1997)'
_diffrn_ambient_temperature 133(2)
_diffrn_detector_area_resol_mean 28.6533
_diffrn_measured_fraction_theta_full 0.985
_diffrn_measured_fraction_theta_max 0.985
_diffrn_measurement_device_type
;
Rigaku CrystalClear-SM Expert 2.0 r4
;
_diffrn_measurement_method 'profile data from \w-scans'
_diffrn_radiation_monochromator 'Graphite Monochromator'
_diffrn_radiation_type MoK\a
_diffrn_radiation_wavelength 0.71075
_diffrn_reflns_av_R_equivalents 0.0629
_diffrn_reflns_av_sigmaI/netI 0.0749
_diffrn_reflns_limit_h_max 16
_diffrn_reflns_limit_h_min -16
_diffrn_reflns_limit_k_max 19
_diffrn_reflns_limit_k_min -20
_diffrn_reflns_limit_l_max 24
_diffrn_reflns_limit_l_min -27
_diffrn_reflns_number 32136
_diffrn_reflns_theta_full 27.50
_diffrn_reflns_theta_max 27.50
_diffrn_reflns_theta_min 3.00
_exptl_absorpt_coefficient_mu 0.070
_exptl_absorpt_correction_T_max 1.000
_exptl_absorpt_correction_T_min 0.862
_exptl_absorpt_correction_type multi-scan
_exptl_crystal_colour Colorless
_exptl_crystal_density_diffrn 1.090
_exptl_crystal_density_method 'not measured'
_exptl_crystal_description Needle
_exptl_crystal_F_000 1536
_exptl_crystal_size_max 0.43
_exptl_crystal_size_mid 0.12
_exptl_crystal_size_min 0.11
_refine_diff_density_max 0.482
_refine_diff_density_min -0.285
_refine_diff_density_rms 0.052
_refine_ls_extinction_method none
_refine_ls_goodness_of_fit_ref 1.114
_refine_ls_hydrogen_treatment mixed
_refine_ls_matrix_type full
_refine_ls_number_parameters 569
_refine_ls_number_reflns 9767
_refine_ls_number_restraints 1
_refine_ls_restrained_S_all 1.123
_refine_ls_R_factor_all 0.1428
_refine_ls_R_factor_gt 0.0916
_refine_ls_shift/su_max 0.000
_refine_ls_shift/su_mean 0.000
_refine_ls_structure_factor_coef Fsqd
_refine_ls_weighting_details 'calc w=1/[\s^2^(Fo^2^)+(0.0636P)^2^+2.8646P] where P=(Fo^2^+2Fc^2^)/3'
_refine_ls_weighting_scheme calc
_refine_ls_wR_factor_gt 0.1768
_refine_ls_wR_factor_ref 0.2041
_reflns_number_gt 6235
_reflns_number_total 9767
_reflns_threshold_expression >2sigma(I)
_cod_data_source_file c1ce06126g.txt
_cod_data_source_block cmpd_2
_cod_depositor_comments
;
The following automatic conversions were performed:

'_exptl_absorpt_correction_type' value 'Multi-scan' changed to
'multi-scan' according to
/home/saulius/struct/CIF-dictionaries/cif_core.dic dictionary named
'cif_core.dic' version 2.4.1 from 2010-06-29.

Automatic conversion script
Id: cif_fix_values 1715 2011-07-08 13:25:40Z adriana 
;
_cod_original_sg_symbol_H-M 'P 21/n'
_cod_database_code 7207188

loop_
_symmetry_equiv_pos_as_xyz
'x, y, z'
'-x+1/2, y+1/2, -z+1/2'
'-x, -y, -z'
'x-1/2, -y-1/2, z-1/2'

loop_
_atom_site_label
_atom_site_type_symbol
_atom_site_fract_x
_atom_site_fract_y
_atom_site_fract_z
_atom_site_U_iso_or_equiv
_atom_site_adp_type
_atom_site_occupancy
_atom_site_symmetry_multiplicity
_atom_site_calc_flag
_atom_site_refinement_flags
_atom_site_disorder_assembly
_atom_site_disorder_group
C1 C 0.5356(2) 0.36007(17) 0.15999(14) 0.0306(6) Uani 1 1 d . . .
C2 C 0.6025(2) 0.29182(18) 0.17819(14) 0.0322(6) Uani 1 1 d . . .
H1 H 0.678(2) 0.3046(17) 0.1917(13) 0.029(7) Uiso 1 1 d . . .
C3 C 0.5624(2) 0.21231(17) 0.18110(13) 0.0307(6) Uani 1 1 d . . .
C4 C 0.4512(2) 0.20239(19) 0.16652(14) 0.0326(7) Uani 1 1 d . . .
H2 H 0.421(2) 0.1494(19) 0.1702(14) 0.037(8) Uiso 1 1 d . . .
C5 C 0.3830(2) 0.26919(17) 0.14861(14) 0.0306(6) Uani 1 1 d . . .
C6 C 0.1885(2) 0.30365(16) 0.14270(13) 0.0280(6) Uani 1 1 d . . .
C7 C 0.0921(2) 0.30259(17) 0.09849(14) 0.0289(6) Uani 1 1 d . . .
H3 H 0.087(2) 0.2718(16) 0.0613(13) 0.022(7) Uiso 1 1 d . . .
C8 C 0.0019(2) 0.34441(16) 0.10969(13) 0.0277(6) Uani 1 1 d . . .
C9 C 0.0118(2) 0.38948(17) 0.16592(13) 0.0275(6) Uani 1 1 d . . .
H4 H -0.048(2) 0.4211(17) 0.1745(13) 0.026(7) Uiso 1 1 d . . .
C10 C 0.1078(2) 0.39228(16) 0.21075(13) 0.0267(6) Uani 1 1 d . . .
C11 C 0.1944(2) 0.48132(16) 0.30457(13) 0.0270(6) Uani 1 1 d . . .
C12 C 0.1972(2) 0.48769(17) 0.37021(13) 0.0285(6) Uani 1 1 d . . .
H5 H 0.140(2) 0.4578(19) 0.3878(14) 0.043(9) Uiso 1 1 d . . .
C13 C 0.2732(2) 0.53541(16) 0.41001(12) 0.0275(6) Uani 1 1 d . . .
C14 C 0.3495(2) 0.57559(17) 0.38258(13) 0.0282(6) Uani 1 1 d . . .
H6 H 0.405(2) 0.6059(17) 0.4080(13) 0.027(7) Uiso 1 1 d . . .
C15 C 0.3476(2) 0.57138(17) 0.31649(13) 0.0285(6) Uani 1 1 d . . .
C16 C 0.4639(2) 0.60639(17) 0.23661(13) 0.0289(6) Uani 1 1 d . . .
C17 C 0.4808(2) 0.67371(19) 0.19901(14) 0.0320(7) Uani 1 1 d . . .
H7 H 0.458(2) 0.7267(18) 0.2114(13) 0.028(7) Uiso 1 1 d . . .
C18 C 0.5299(2) 0.66442(18) 0.14711(14) 0.0333(7) Uani 1 1 d . A .
C19 C 0.5589(2) 0.58464(19) 0.13197(15) 0.0338(7) Uani 1 1 d . . .
H8 H 0.590(2) 0.5765(17) 0.0947(14) 0.031(8) Uiso 1 1 d . . .
C20 C 0.5432(2) 0.51622(17) 0.16855(14) 0.0308(6) Uani 1 1 d . . .
C21 C 0.4255(2) 0.34806(17) 0.14368(13) 0.0297(6) Uani 1 1 d . . .
C22 C 0.1957(2) 0.34789(16) 0.19949(13) 0.0259(6) Uani 1 1 d . . .
C23 C 0.2684(2) 0.52536(17) 0.27754(12) 0.0270(6) Uani 1 1 d . . .
C24 C 0.4965(2) 0.52731(17) 0.22202(13) 0.0275(6) Uani 1 1 d . . .
C25 C 0.3382(3) 0.4275(2) 0.05690(16) 0.0602(11) Uani 1 1 d . . .
H9 H 0.3058 0.3777 0.0351 0.090 Uiso 1 1 calc R . .
H10 H 0.4057 0.4393 0.0434 0.090 Uiso 1 1 calc R . .
H11 H 0.2895 0.4745 0.0459 0.090 Uiso 1 1 calc R . .
C26 C 0.6342(2) 0.13715(18) 0.20154(16) 0.0380(7) Uani 1 1 d . . .
C27 C 0.6152(3) 0.1051(2) 0.26597(19) 0.0597(10) Uani 1 1 d . . .
H12 H 0.5398 0.0902 0.2621 0.090 Uiso 1 1 calc R . .
H13 H 0.6340 0.1484 0.2984 0.090 Uiso 1 1 calc R . .
H14 H 0.6598 0.0562 0.2786 0.090 Uiso 1 1 calc R . .
C28 C 0.6073(3) 0.0680(2) 0.1513(2) 0.0602(11) Uani 1 1 d . . .
H15 H 0.6188 0.0883 0.1099 0.090 Uiso 1 1 calc R . .
H16 H 0.5324 0.0516 0.1474 0.090 Uiso 1 1 calc R . .
H17 H 0.6535 0.0201 0.1645 0.090 Uiso 1 1 calc R . .
C29 C 0.7527(3) 0.1576(2) 0.2086(2) 0.0566(10) Uani 1 1 d . . .
H18 H 0.7725 0.2002 0.2415 0.085 Uiso 1 1 calc R . .
H19 H 0.7663 0.1782 0.1678 0.085 Uiso 1 1 calc R . .
H20 H 0.7952 0.1077 0.2210 0.085 Uiso 1 1 calc R . .
C30 C 0.2987(3) 0.2799(2) 0.28707(17) 0.0563(10) Uani 1 1 d . . .
H21 H 0.2846 0.2285 0.2624 0.084 Uiso 1 1 calc R . .
H22 H 0.2467 0.2858 0.3149 0.084 Uiso 1 1 calc R . .
H23 H 0.3710 0.2782 0.3132 0.084 Uiso 1 1 calc R . .
C31 C -0.1012(2) 0.34269(18) 0.05893(14) 0.0338(7) Uani 1 1 d . . .
C32 C -0.1940(3) 0.3858(3) 0.08115(19) 0.0631(11) Uani 1 1 d . . .
H24 H -0.1767 0.4444 0.0893 0.095 Uiso 1 1 calc R . .
H25 H -0.2062 0.3596 0.1205 0.095 Uiso 1 1 calc R . .
H26 H -0.2587 0.3810 0.0479 0.095 Uiso 1 1 calc R . .
C33 C -0.0837(3) 0.3872(3) -0.00038(19) 0.0851(16) Uani 1 1 d . . .
H27 H -0.0274 0.3591 -0.0175 0.128 Uiso 1 1 calc R . .
H28 H -0.0622 0.4445 0.0104 0.128 Uiso 1 1 calc R . .
H29 H -0.1501 0.3869 -0.0325 0.128 Uiso 1 1 calc R . .
C34 C -0.1342(3) 0.2529(2) 0.0428(2) 0.0807(15) Uani 1 1 d . . .
H30 H -0.1410 0.2235 0.0820 0.121 Uiso 1 1 calc R . .
H31 H -0.0799 0.2257 0.0234 0.121 Uiso 1 1 calc R . .
H32 H -0.2030 0.2519 0.0127 0.121 Uiso 1 1 calc R . .
C35 C 0.1882(3) 0.5677(2) 0.17219(15) 0.0473(9) Uani 1 1 d . . .
H33 H 0.2205 0.6190 0.1604 0.071 Uiso 1 1 calc R . .
H34 H 0.1304 0.5812 0.1945 0.071 Uiso 1 1 calc R . .
H35 H 0.1594 0.5359 0.1336 0.071 Uiso 1 1 calc R . .
C36 C 0.2739(2) 0.53868(18) 0.48178(13) 0.0341(7) Uani 1 1 d . . .
C37 C 0.3135(3) 0.4555(2) 0.51178(16) 0.0539(10) Uani 1 1 d . . .
H36 H 0.3872 0.4463 0.5068 0.081 Uiso 1 1 calc R . .
H37 H 0.2678 0.4110 0.4905 0.081 Uiso 1 1 calc R . .
H38 H 0.3108 0.4561 0.5573 0.081 Uiso 1 1 calc R . .
C38 C 0.1589(3) 0.5534(2) 0.49247(16) 0.0490(9) Uani 1 1 d . . .
H39 H 0.1136 0.5063 0.4756 0.074 Uiso 1 1 calc R . .
H40 H 0.1301 0.6041 0.4703 0.074 Uiso 1 1 calc R . .
H41 H 0.1601 0.5592 0.5383 0.074 Uiso 1 1 calc R . .
C39 C 0.3433(3) 0.6085(2) 0.51580(14) 0.0473(9) Uani 1 1 d . . .
H42 H 0.3186 0.6615 0.4959 0.071 Uiso 1 1 calc R . .
H43 H 0.4178 0.5993 0.5123 0.071 Uiso 1 1 calc R . .
H44 H 0.3380 0.6094 0.5610 0.071 Uiso 1 1 calc R . .
C40 C 0.5703(3) 0.4443(2) 0.30930(18) 0.0658(12) Uani 1 1 d . . .
H45 H 0.5844 0.4928 0.3373 0.099 Uiso 1 1 calc R . .
H46 H 0.6332 0.4325 0.2910 0.099 Uiso 1 1 calc R . .
H47 H 0.5546 0.3965 0.3341 0.099 Uiso 1 1 calc R . .
C41 C 0.5476(3) 0.7383(2) 0.10491(17) 0.0480(9) Uani 1 1 d D . .
C42 C 0.4337(10) 0.7802(7) 0.0807(5) 0.034(3) Uani 0.26 1 d P A 2
H48 H 0.3842 0.7391 0.0575 0.051 Uiso 0.26 1 calc PR A 2
H49 H 0.4409 0.8265 0.0522 0.051 Uiso 0.26 1 calc PR A 2
H50 H 0.4060 0.8006 0.1174 0.051 Uiso 0.26 1 calc PR A 2
C43 C 0.6122(10) 0.8087(6) 0.1536(6) 0.035(3) Uani 0.26 1 d PD A 2
H51 H 0.6087 0.8621 0.1315 0.053 Uiso 0.26 1 calc PR A 2
H52 H 0.6870 0.7920 0.1672 0.053 Uiso 0.26 1 calc PR A 2
H53 H 0.5793 0.8139 0.1912 0.053 Uiso 0.26 1 calc PR A 2
C44 C 0.5983(12) 0.7248(7) 0.0547(7) 0.040(3) Uani 0.26 1 d P A 2
H54 H 0.6031 0.7771 0.0321 0.060 Uiso 0.26 1 calc PR A 2
H55 H 0.5576 0.6845 0.0252 0.060 Uiso 0.26 1 calc PR A 2
H56 H 0.6703 0.7033 0.0709 0.060 Uiso 0.26 1 calc PR A 2
C45 C 0.5217(6) 0.8178(3) 0.1278(4) 0.088(2) Uani 0.74 1 d P A 1
H57 H 0.5343 0.8608 0.0978 0.132 Uiso 0.74 1 calc PR A 1
H58 H 0.5667 0.8283 0.1698 0.132 Uiso 0.74 1 calc PR A 1
H59 H 0.4464 0.8185 0.1313 0.132 Uiso 0.74 1 calc PR A 1
C46 C 0.6636(5) 0.7357(3) 0.0930(3) 0.0581(15) Uani 0.74 1 d P A 1
H60 H 0.6735 0.7805 0.0638 0.087 Uiso 0.74 1 calc PR A 1
H61 H 0.6763 0.6823 0.0740 0.087 Uiso 0.74 1 calc PR A 1
H62 H 0.7141 0.7427 0.1336 0.087 Uiso 0.74 1 calc PR A 1
C47 C 0.4773(5) 0.7219(4) 0.0348(3) 0.0784(18) Uani 0.74 1 d P A 1
H63 H 0.4988 0.6693 0.0182 0.118 Uiso 0.74 1 calc PR A 1
H64 H 0.4888 0.7670 0.0062 0.118 Uiso 0.74 1 calc PR A 1
H65 H 0.4015 0.7194 0.0371 0.118 Uiso 0.74 1 calc PR A 1
O1 O 0.35808(15) 0.41460(12) 0.12410(9) 0.0338(5) Uani 1 1 d . . .
O2 O 0.28978(15) 0.34827(12) 0.24462(9) 0.0331(5) Uani 1 1 d . . .
O3 O 0.26716(16) 0.51989(13) 0.21304(9) 0.0349(5) Uani 1 1 d . . .
O4 O 0.48160(16) 0.46056(12) 0.25951(9) 0.0333(5) Uani 1 1 d . . .
N2 N 0.1102(2) 0.43578(16) 0.26773(12) 0.0341(6) Uani 1 1 d . . .
H67 H 0.050(3) 0.438(2) 0.2815(16) 0.052(10) Uiso 1 1 d . . .
N4 N 0.5822(2) 0.43866(15) 0.15440(13) 0.0368(6) Uani 1 1 d . . .
H69 H 0.642(3) 0.4386(19) 0.1389(15) 0.046(9) Uiso 1 1 d . . .
N1 N 0.2734(2) 0.25500(16) 0.12952(13) 0.0372(6) Uani 1 1 d . . .
H66 H 0.258(2) 0.2081(18) 0.1214(13) 0.022(8) Uiso 1 1 d . . .
N3 N 0.4220(2) 0.61978(16) 0.29190(12) 0.0348(6) Uani 1 1 d . . .
H68 H 0.434(2) 0.6690(19) 0.3104(14) 0.035(8) Uiso 1 1 d . . .

loop_
_atom_site_aniso_label
_atom_site_aniso_U_11
_atom_site_aniso_U_22
_atom_site_aniso_U_33
_atom_site_aniso_U_23
_atom_site_aniso_U_13
_atom_site_aniso_U_12
C1 0.0334(16) 0.0252(14) 0.0355(16) -0.0019(12) 0.0123(13) 0.0015(12)
C2 0.0238(14) 0.0336(16) 0.0394(17) -0.0008(13) 0.0067(13) 0.0047(13)
C3 0.0303(15) 0.0276(15) 0.0348(15) -0.0018(12) 0.0076(13) 0.0035(12)
C4 0.0291(15) 0.0278(16) 0.0413(17) -0.0052(13) 0.0080(13) 0.0005(13)
C5 0.0237(14) 0.0311(15) 0.0357(16) -0.0060(12) 0.0027(12) 0.0016(12)
C6 0.0234(13) 0.0237(14) 0.0356(15) -0.0035(12) 0.0029(12) 0.0018(11)
C7 0.0311(15) 0.0251(14) 0.0292(15) -0.0076(12) 0.0025(12) -0.0011(12)
C8 0.0253(14) 0.0253(14) 0.0314(15) 0.0002(12) 0.0032(12) -0.0037(11)
C9 0.0222(13) 0.0273(15) 0.0334(15) -0.0021(12) 0.0067(12) -0.0011(12)
C10 0.0269(14) 0.0259(14) 0.0277(14) -0.0008(11) 0.0064(12) -0.0055(11)
C11 0.0270(14) 0.0275(14) 0.0271(14) -0.0048(11) 0.0067(11) -0.0008(12)
C12 0.0308(15) 0.0266(15) 0.0286(14) -0.0008(12) 0.0074(12) -0.0022(12)
C13 0.0351(15) 0.0237(14) 0.0236(13) 0.0006(11) 0.0055(12) 0.0056(12)
C14 0.0303(15) 0.0266(15) 0.0266(14) -0.0023(12) 0.0033(12) 0.0002(12)
C15 0.0290(14) 0.0271(14) 0.0305(15) -0.0018(12) 0.0085(12) -0.0030(12)
C16 0.0260(14) 0.0321(15) 0.0294(14) -0.0005(12) 0.0078(12) -0.0065(12)
C17 0.0284(15) 0.0278(16) 0.0416(17) -0.0014(13) 0.0114(13) -0.0007(12)
C18 0.0291(15) 0.0323(16) 0.0414(17) 0.0040(13) 0.0141(13) -0.0016(13)
C19 0.0333(16) 0.0365(17) 0.0364(16) 0.0034(13) 0.0183(14) -0.0005(13)
C20 0.0235(14) 0.0306(15) 0.0390(16) 0.0009(13) 0.0079(12) 0.0001(12)
C21 0.0271(14) 0.0283(15) 0.0338(15) -0.0030(12) 0.0066(12) 0.0053(12)
C22 0.0233(13) 0.0234(13) 0.0291(14) 0.0012(11) 0.0004(11) -0.0025(11)
C23 0.0297(14) 0.0325(15) 0.0204(13) -0.0026(11) 0.0085(11) -0.0041(12)
C24 0.0251(14) 0.0269(14) 0.0306(14) 0.0030(12) 0.0056(12) -0.0049(12)
C25 0.071(3) 0.065(2) 0.043(2) 0.0068(18) 0.0045(19) 0.028(2)
C26 0.0283(15) 0.0326(16) 0.052(2) 0.0026(14) 0.0059(14) 0.0060(13)
C27 0.055(2) 0.053(2) 0.070(3) 0.021(2) 0.012(2) 0.0116(19)
C28 0.050(2) 0.044(2) 0.082(3) -0.015(2) 0.003(2) 0.0197(17)
C29 0.0322(18) 0.045(2) 0.092(3) 0.013(2) 0.0112(19) 0.0121(16)
C30 0.046(2) 0.062(2) 0.052(2) 0.0237(19) -0.0107(17) -0.0047(18)
C31 0.0257(15) 0.0376(16) 0.0355(16) -0.0037(13) -0.0002(13) -0.0012(13)
C32 0.038(2) 0.080(3) 0.066(3) -0.017(2) -0.0021(18) 0.013(2)
C33 0.051(2) 0.148(5) 0.050(2) 0.035(3) -0.003(2) 0.011(3)
C34 0.050(2) 0.059(3) 0.115(4) -0.026(3) -0.028(2) -0.006(2)
C35 0.067(2) 0.0438(19) 0.0274(16) 0.0030(14) 0.0009(16) -0.0048(17)
C36 0.0466(18) 0.0305(15) 0.0254(14) -0.0010(12) 0.0079(13) 0.0003(14)
C37 0.085(3) 0.0410(19) 0.0347(18) 0.0078(15) 0.0102(18) 0.0143(19)
C38 0.056(2) 0.060(2) 0.0352(18) -0.0076(16) 0.0191(16) 0.0016(18)
C39 0.067(2) 0.047(2) 0.0259(16) -0.0038(14) 0.0063(16) -0.0096(18)
C40 0.078(3) 0.056(2) 0.048(2) 0.0213(18) -0.025(2) -0.021(2)
C41 0.050(2) 0.0388(19) 0.060(2) 0.0163(16) 0.0230(18) 0.0017(16)
C42 0.061(8) 0.017(5) 0.027(6) 0.004(4) 0.016(6) 0.003(5)
C43 0.041(7) 0.018(5) 0.056(8) 0.005(5) 0.033(6) -0.005(5)
C44 0.058(9) 0.022(6) 0.048(8) 0.006(6) 0.028(7) 0.000(6)
C45 0.132(6) 0.035(3) 0.126(6) 0.023(3) 0.099(6) 0.021(4)
C46 0.063(4) 0.047(3) 0.076(4) 0.017(3) 0.043(3) 0.002(3)
C47 0.085(4) 0.077(4) 0.070(4) 0.036(3) 0.008(3) 0.009(3)
O1 0.0317(11) 0.0327(11) 0.0365(11) -0.0002(9) 0.0056(9) 0.0095(9)
O2 0.0251(10) 0.0358(11) 0.0349(11) 0.0006(9) -0.0029(9) -0.0024(9)
O3 0.0366(11) 0.0469(13) 0.0225(10) -0.0037(9) 0.0090(9) -0.0079(10)
O4 0.0379(11) 0.0300(10) 0.0314(11) 0.0053(8) 0.0054(9) -0.0050(9)
N2 0.0265(13) 0.0448(15) 0.0334(14) -0.0125(11) 0.0118(11) -0.0107(11)
N4 0.0325(14) 0.0292(13) 0.0540(17) 0.0026(12) 0.0213(13) 0.0015(11)
N1 0.0279(13) 0.0248(14) 0.0554(17) -0.0160(12) 0.0002(12) 0.0018(11)
N3 0.0426(15) 0.0304(14) 0.0354(14) -0.0093(11) 0.0171(12) -0.0138(12)

loop_
_atom_type_symbol
_atom_type_description
_atom_type_scat_dispersion_real
_atom_type_scat_dispersion_imag
_atom_type_scat_source
C C 0.0033 0.0016 'International Tables Vol C Tables 4.2.6.8 and 6.1.1.4'
H H 0.0000 0.0000 'International Tables Vol C Tables 4.2.6.8 and 6.1.1.4'
N N 0.0061 0.0033 'International Tables Vol C Tables 4.2.6.8 and 6.1.1.4'
O O 0.0106 0.0060 'International Tables Vol C Tables 4.2.6.8 and 6.1.1.4'

loop_
_geom_angle_atom_site_label_1
_geom_angle_atom_site_label_2
_geom_angle_atom_site_label_3
_geom_angle
C21 C1 C2 119.3(3)
C21 C1 N4 121.6(3)
C2 C1 N4 119.0(3)
C3 C2 C1 122.0(3)
C3 C2 H1 122.4(16)
C1 C2 H1 115.4(16)
C2 C3 C4 117.5(3)
C2 C3 C26 122.7(3)
C4 C3 C26 119.7(3)
C5 C4 C3 121.6(3)
C5 C4 H2 118.4(18)
C3 C4 H2 120.0(18)
C4 C5 C21 119.7(3)
C4 C5 N1 119.3(3)
C21 C5 N1 120.6(3)
C22 C6 C7 119.4(2)
C22 C6 N1 122.5(2)
C7 C6 N1 117.9(2)
C8 C7 C6 121.7(3)
C8 C7 H3 119.3(16)
C6 C7 H3 119.0(16)
C9 C8 C7 117.8(3)
C9 C8 C31 122.6(2)
C7 C8 C31 119.5(2)
C8 C9 C10 121.7(3)
C8 C9 H4 120.1(16)
C10 C9 H4 118.2(16)
C22 C10 C9 119.5(2)
C22 C10 N2 121.9(2)
C9 C10 N2 118.4(2)
C23 C11 C12 119.4(2)
C23 C11 N2 122.7(2)
C12 C11 N2 117.6(2)
C13 C12 C11 122.0(3)
C13 C12 H5 120.4(18)
C11 C12 H5 117.5(18)
C12 C13 C14 117.6(3)
C12 C13 C36 119.7(3)
C14 C13 C36 122.6(3)
C13 C14 C15 121.6(3)
C13 C14 H6 120.7(17)
C15 C14 H6 117.7(17)
C23 C15 C14 119.4(3)
C23 C15 N3 122.5(2)
C14 C15 N3 117.9(2)
C17 C16 C24 119.9(3)
C17 C16 N3 119.4(3)
C24 C16 N3 120.5(2)
C18 C17 C16 121.5(3)
C18 C17 H7 121.8(17)
C16 C17 H7 116.7(17)
C17 C18 C19 117.9(3)
C17 C18 C41 121.8(3)
C19 C18 C41 120.2(3)
C20 C19 C18 121.9(3)
C20 C19 H8 118.9(17)
C18 C19 H8 119.2(17)
C19 C20 C24 119.3(3)
C19 C20 N4 119.4(3)
C24 C20 N4 121.1(3)
O1 C21 C1 120.2(2)
O1 C21 C5 120.1(2)
C1 C21 C5 119.7(3)
O2 C22 C10 119.8(2)
O2 C22 C6 120.4(2)
C10 C22 C6 119.8(2)
O3 C23 C15 119.7(2)
O3 C23 C11 120.4(2)
C15 C23 C11 119.8(2)
O4 C24 C16 120.2(2)
O4 C24 C20 120.2(2)
C16 C24 C20 119.5(2)
O1 C25 H9 109.5
O1 C25 H10 109.5
H9 C25 H10 109.5
O1 C25 H11 109.5
H9 C25 H11 109.5
H10 C25 H11 109.5
C29 C26 C3 112.4(3)
C29 C26 C27 108.3(3)
C3 C26 C27 109.3(3)
C29 C26 C28 107.8(3)
C3 C26 C28 109.7(3)
C27 C26 C28 109.1(3)
C26 C27 H12 109.5
C26 C27 H13 109.5
H12 C27 H13 109.5
C26 C27 H14 109.5
H12 C27 H14 109.5
H13 C27 H14 109.5
C26 C28 H15 109.5
C26 C28 H16 109.5
H15 C28 H16 109.5
C26 C28 H17 109.5
H15 C28 H17 109.5
H16 C28 H17 109.5
C26 C29 H18 109.5
C26 C29 H19 109.5
H18 C29 H19 109.5
C26 C29 H20 109.5
H18 C29 H20 109.5
H19 C29 H20 109.5
O2 C30 H21 109.5
O2 C30 H22 109.5
H21 C30 H22 109.5
O2 C30 H23 109.5
H21 C30 H23 109.5
H22 C30 H23 109.5
C33 C31 C32 107.2(3)
C33 C31 C34 110.0(3)
C32 C31 C34 107.8(3)
C33 C31 C8 109.6(3)
C32 C31 C8 112.5(3)
C34 C31 C8 109.7(3)
C31 C32 H24 109.5
C31 C32 H25 109.5
H24 C32 H25 109.5
C31 C32 H26 109.5
H24 C32 H26 109.5
H25 C32 H26 109.5
C31 C33 H27 109.5
C31 C33 H28 109.5
H27 C33 H28 109.5
C31 C33 H29 109.5
H27 C33 H29 109.5
H28 C33 H29 109.5
C31 C34 H30 109.5
C31 C34 H31 109.5
H30 C34 H31 109.5
C31 C34 H32 109.5
H30 C34 H32 109.5
H31 C34 H32 109.5
O3 C35 H33 109.5
O3 C35 H34 109.5
H33 C35 H34 109.5
O3 C35 H35 109.5
H33 C35 H35 109.5
H34 C35 H35 109.5
C39 C36 C37 109.7(3)
C39 C36 C13 112.9(2)
C37 C36 C13 108.9(2)
C39 C36 C38 107.1(3)
C37 C36 C38 108.5(3)
C13 C36 C38 109.6(2)
C36 C37 H36 109.5
C36 C37 H37 109.5
H36 C37 H37 109.5
C36 C37 H38 109.5
H36 C37 H38 109.5
H37 C37 H38 109.5
C36 C38 H39 109.5
C36 C38 H40 109.5
H39 C38 H40 109.5
C36 C38 H41 109.5
H39 C38 H41 109.5
H40 C38 H41 109.5
C36 C39 H42 109.5
C36 C39 H43 109.5
H42 C39 H43 109.5
C36 C39 H44 109.5
H42 C39 H44 109.5
H43 C39 H44 109.5
O4 C40 H45 109.5
O4 C40 H46 109.5
H45 C40 H46 109.5
O4 C40 H47 109.5
H45 C40 H47 109.5
H46 C40 H47 109.5
C44 C41 C45 125.6(6)
C44 C41 C18 118.8(6)
C45 C41 C18 115.1(3)
C44 C41 C46 41.9(6)
C45 C41 C46 111.8(4)
C18 C41 C46 109.4(3)
C44 C41 C42 110.7(8)
C45 C41 C42 58.3(5)
C18 C41 C42 106.8(4)
C46 C41 C42 142.8(5)
C44 C41 C47 60.7(7)
C45 C41 C47 109.9(5)
C18 C41 C47 107.4(3)
C46 C41 C47 102.6(4)
C42 C41 C47 57.5(5)
C44 C41 C43 110.3(8)
C45 C41 C43 44.6(5)
C18 C41 C43 106.2(5)
C46 C41 C43 75.4(5)
C42 C41 C43 102.9(6)
C47 C41 C43 144.9(5)
C41 C42 H48 109.5
C41 C42 H49 109.5
H48 C42 H49 109.5
C41 C42 H50 109.5
H48 C42 H50 109.5
H49 C42 H50 109.5
C41 C43 H51 109.5
C41 C43 H52 109.5
H51 C43 H52 109.5
C41 C43 H53 109.5
H51 C43 H53 109.5
H52 C43 H53 109.5
C41 C44 H54 109.5
C41 C44 H55 109.5
H54 C44 H55 109.5
C41 C44 H56 109.5
H54 C44 H56 109.5
H55 C44 H56 109.5
C41 C45 H57 109.5
C41 C45 H58 109.5
C41 C45 H59 109.5
C41 C46 H60 109.5
C41 C46 H61 109.5
C41 C46 H62 109.5
C41 C47 H63 109.5
C41 C47 H64 109.5
C41 C47 H65 109.5
C21 O1 C25 113.2(2)
C22 O2 C30 113.0(2)
C23 O3 C35 116.4(2)
C24 O4 C40 113.5(2)
C10 N2 C11 129.1(2)
C10 N2 H67 116(2)
C11 N2 H67 114(2)
C20 N4 C1 127.5(2)
C20 N4 H69 117(2)
C1 N4 H69 116(2)
C5 N1 C6 128.0(2)
C5 N1 H66 114(2)
C6 N1 H66 114(2)
C16 N3 C15 128.6(2)
C16 N3 H68 116.6(19)
C15 N3 H68 113.8(19)

loop_
_geom_bond_atom_site_label_1
_geom_bond_atom_site_label_2
_geom_bond_distance
C1 C21 1.394(4)
C1 C2 1.401(4)
C1 N4 1.417(4)
C2 C3 1.388(4)
C2 H1 0.97(3)
C3 C4 1.401(4)
C3 C26 1.532(4)
C4 C5 1.392(4)
C4 H2 0.95(3)
C5 C21 1.397(4)
C5 N1 1.397(4)
C6 C22 1.395(4)
C6 C7 1.396(4)
C6 N1 1.412(3)
C7 C8 1.396(4)
C7 H3 0.93(3)
C8 C9 1.389(4)
C8 C31 1.532(4)
C9 C10 1.399(4)
C9 H4 0.97(3)
C10 C22 1.393(4)
C10 N2 1.400(3)
C11 C23 1.397(4)
C11 C12 1.399(4)
C11 N2 1.407(3)
C12 C13 1.390(4)
C12 H5 1.01(3)
C13 C14 1.393(4)
C13 C36 1.532(4)
C14 C15 1.408(4)
C14 H6 0.94(3)
C15 C23 1.391(4)
C15 N3 1.410(3)
C16 C17 1.393(4)
C16 C24 1.398(4)
C16 N3 1.406(4)
C17 C18 1.386(4)
C17 H7 0.96(3)
C18 C19 1.397(4)
C18 C41 1.538(4)
C19 C20 1.391(4)
C19 H8 0.96(3)
C20 C24 1.400(4)
C20 N4 1.403(4)
C21 O1 1.389(3)
C22 O2 1.383(3)
C23 O3 1.377(3)
C24 O4 1.378(3)
C25 O1 1.422(4)
C25 H9 0.9800
C25 H10 0.9800
C25 H11 0.9800
C26 C29 1.527(4)
C26 C27 1.533(5)
C26 C28 1.540(5)
C27 H12 0.9800
C27 H13 0.9800
C27 H14 0.9800
C28 H15 0.9800
C28 H16 0.9800
C28 H17 0.9800
C29 H18 0.9800
C29 H19 0.9800
C29 H20 0.9800
C30 O2 1.419(4)
C30 H21 0.9800
C30 H22 0.9800
C30 H23 0.9800
C31 C33 1.511(5)
C31 C32 1.529(4)
C31 C34 1.531(5)
C32 H24 0.9800
C32 H25 0.9800
C32 H26 0.9800
C33 H27 0.9800
C33 H28 0.9800
C33 H29 0.9800
C34 H30 0.9800
C34 H31 0.9800
C34 H32 0.9800
C35 O3 1.423(4)
C35 H33 0.9800
C35 H34 0.9800
C35 H35 0.9800
C36 C39 1.526(4)
C36 C37 1.530(4)
C36 C38 1.549(4)
C37 H36 0.9800
C37 H37 0.9800
C37 H38 0.9800
C38 H39 0.9800
C38 H40 0.9800
C38 H41 0.9800
C39 H42 0.9800
C39 H43 0.9800
C39 H44 0.9800
C40 O4 1.416(4)
C40 H45 0.9800
C40 H46 0.9800
C40 H47 0.9800
C41 C44 1.376(12)
C41 C45 1.436(6)
C41 C46 1.553(6)
C41 C42 1.595(12)
C41 C47 1.609(7)
C41 C43 1.648(11)
C42 H48 0.9800
C42 H49 0.9800
C42 H50 0.9800
C43 H51 0.9800
C43 H52 0.9800
C43 H53 0.9800
C44 H54 0.9800
C44 H55 0.9800
C44 H56 0.9800
C45 H57 0.9800
C45 H58 0.9800
C45 H59 0.9800
C46 H60 0.9800
C46 H61 0.9800
C46 H62 0.9800
C47 H63 0.9800
C47 H64 0.9800
C47 H65 0.9800
N2 H67 0.87(3)
N4 H69 0.89(3)
N1 H66 0.79(3)
N3 H68 0.89(3)

loop_
_geom_torsion_atom_site_label_1
_geom_torsion_atom_site_label_2
_geom_torsion_atom_site_label_3
_geom_torsion_atom_site_label_4
_geom_torsion
C21 C1 C2 C3 -0.6(4)
N4 C1 C2 C3 -176.3(3)
C1 C2 C3 C4 -1.5(4)
C1 C2 C3 C26 -179.4(3)
C2 C3 C4 C5 1.1(4)
C26 C3 C4 C5 179.1(3)
C3 C4 C5 C21 1.3(4)
C3 C4 C5 N1 174.8(3)
C22 C6 C7 C8 -0.3(4)
N1 C6 C7 C8 175.7(3)
C6 C7 C8 C9 1.7(4)
C6 C7 C8 C31 178.7(3)
C7 C8 C9 C10 -1.1(4)
C31 C8 C9 C10 -178.0(3)
C8 C9 C10 C22 -1.0(4)
C8 C9 C10 N2 -177.0(3)
C23 C11 C12 C13 -1.4(4)
N2 C11 C12 C13 -176.0(3)
C11 C12 C13 C14 -1.7(4)
C11 C12 C13 C36 -178.8(3)
C12 C13 C14 C15 2.7(4)
C36 C13 C14 C15 179.7(3)
C13 C14 C15 C23 -0.7(4)
C13 C14 C15 N3 174.5(3)
C24 C16 C17 C18 -0.2(4)
N3 C16 C17 C18 174.7(3)
C16 C17 C18 C19 2.2(4)
C16 C17 C18 C41 179.3(3)
C17 C18 C19 C20 -2.2(5)
C41 C18 C19 C20 -179.3(3)
C18 C19 C20 C24 0.2(4)
C18 C19 C20 N4 -174.5(3)
C2 C1 C21 O1 -178.5(3)
N4 C1 C21 O1 -2.9(4)
C2 C1 C21 C5 3.0(4)
N4 C1 C21 C5 178.6(3)
C4 C5 C21 O1 178.2(3)
N1 C5 C21 O1 4.7(4)
C4 C5 C21 C1 -3.4(4)
N1 C5 C21 C1 -176.8(3)
C9 C10 C22 O2 -177.9(2)
N2 C10 C22 O2 -2.0(4)
C9 C10 C22 C6 2.4(4)
N2 C10 C22 C6 178.2(2)
C7 C6 C22 O2 178.5(2)
N1 C6 C22 O2 2.7(4)
C7 C6 C22 C10 -1.7(4)
N1 C6 C22 C10 -177.6(3)
C14 C15 C23 O3 -178.9(2)
N3 C15 C23 O3 6.1(4)
C14 C15 C23 C11 -2.5(4)
N3 C15 C23 C11 -177.4(3)
C12 C11 C23 O3 179.9(3)
N2 C11 C23 O3 -5.7(4)
C12 C11 C23 C15 3.5(4)
N2 C11 C23 C15 177.8(3)
C17 C16 C24 O4 179.0(2)
N3 C16 C24 O4 4.2(4)
C17 C16 C24 C20 -1.8(4)
N3 C16 C24 C20 -176.7(2)
C19 C20 C24 O4 -179.0(3)
N4 C20 C24 O4 -4.4(4)
C19 C20 C24 C16 1.8(4)
N4 C20 C24 C16 176.4(3)
C2 C3 C26 C29 -8.2(4)
C4 C3 C26 C29 173.9(3)
C2 C3 C26 C27 112.1(3)
C4 C3 C26 C27 -65.8(4)
C2 C3 C26 C28 -128.3(3)
C4 C3 C26 C28 53.9(4)
C9 C8 C31 C33 111.6(4)
C7 C8 C31 C33 -65.3(4)
C9 C8 C31 C32 -7.6(4)
C7 C8 C31 C32 175.5(3)
C9 C8 C31 C34 -127.6(3)
C7 C8 C31 C34 55.6(4)
C12 C13 C36 C39 -166.2(3)
C14 C13 C36 C39 16.8(4)
C12 C13 C36 C37 71.7(4)
C14 C13 C36 C37 -105.2(3)
C12 C13 C36 C38 -46.9(4)
C14 C13 C36 C38 136.2(3)
C17 C18 C41 C44 179.1(8)
C19 C18 C41 C44 -4.0(9)
C17 C18 C41 C45 7.3(6)
C19 C18 C41 C45 -175.8(5)
C17 C18 C41 C46 134.1(4)
C19 C18 C41 C46 -49.0(5)
C17 C18 C41 C42 -55.0(6)
C19 C18 C41 C42 122.0(5)
C17 C18 C41 C47 -115.4(4)
C19 C18 C41 C47 61.6(4)
C17 C18 C41 C43 54.2(6)
C19 C18 C41 C43 -128.8(5)
C1 C21 O1 C25 90.2(3)
C5 C21 O1 C25 -91.3(3)
C10 C22 O2 C30 94.4(3)
C6 C22 O2 C30 -85.8(3)
C15 C23 O3 C35 -104.8(3)
C11 C23 O3 C35 78.7(3)
C16 C24 O4 C40 -92.2(3)
C20 C24 O4 C40 88.7(3)
C22 C10 N2 C11 37.7(4)
C9 C10 N2 C11 -146.4(3)
C23 C11 N2 C10 33.5(5)
C12 C11 N2 C10 -152.0(3)
C19 C20 N4 C1 -145.6(3)
C24 C20 N4 C1 39.8(4)
C21 C1 N4 C20 39.1(4)
C2 C1 N4 C20 -145.3(3)
C4 C5 N1 C6 141.6(3)
C21 C5 N1 C6 -44.9(5)
C22 C6 N1 C5 -32.9(5)
C7 C6 N1 C5 151.2(3)
C17 C16 N3 C15 141.6(3)
C24 C16 N3 C15 -43.6(4)
C23 C15 N3 C16 -30.6(5)
C14 C15 N3 C16 154.4(3)
